data_7235764
loop_
_publ_author_name
'Galli, S.'
'Maspero, A.'
'Giacobbe, C.'
'Palmisano, G.'
'Nardo, L.'
'Comotti, A.'
'Bassanetti, I.'
'Sozzani, P.'
'Masciocchi, N.'

_publ_section_title
;
 When long bis(pyrazolates) meet late transition metals: structure,
 stability and adsorption of metal--organic frameworks featuring large
 parallel channels
;
_journal_issue 31
_journal_name_full 'Journal of Materials Chemistry A'
_journal_page_first 12208
_journal_paper_doi 10.1039/C4TA01798F
_journal_volume 2
_journal_year 2014
_chemical_formula_moiety 'C48 H24 Fe2 N12'
_chemical_formula_structural 'Fe2 (C16 H8 N4)3'
_chemical_formula_sum 'C48 H24 Fe2 N12'
_chemical_formula_weight 880.5
_chemical_name_systematic
;
 tris(1,4-bis(1H-pyrazol-4-ylethynyl)benzene)-bis(fe(iii))
;
_space_group_crystal_system orthorhombic
_space_group_IT_number 70
_space_group_name_Hall '-F 2uv 2vw'
_space_group_name_H-M_alt 'F d d d :2'
_cell_angle_alpha 90
_cell_angle_beta 90
_cell_angle_gamma 90
_cell_formula_units_Z 8
_cell_length_a 7.3968(53)
_cell_length_b 36.3567(25)
_cell_length_c 63.4375(97)
_cell_measurement_temperature 298
_cell_volume 17060(13)
_computing_cell_refinement 'TOPAS-R (Bruker AXS, V 3.0, 2005, Germany)'
_computing_data_collection 'Bruker AXS Commander'
_computing_molecular_graphics 'Schakal99 (E.Keller Chem.Uns.Zeit, 1980,14,56)'
_computing_publication_material
;
TOPAS-R (Bruker AXS, V 3.0, 2005, Germany)
Schakal99 (E.Keller Chem.Uns.Zeit, 1980,14,56)
;
_computing_structure_refinement 'TOPAS-R (Bruker AXS, V 3.0, 2005, Germany)'
_computing_structure_solution 'TOPAS-R (Bruker AXS, V 3.0, 2005, Germany)'
_diffrn_ambient_temperature 298
_diffrn_detector_type 'Bruker Lynxeye linear PSD'
_diffrn_measurement_device_type 'Bruker AXS D8 Advance'
_diffrn_radiation_monochromator 'Ni filter'
_diffrn_radiation_wavelength 1.5418
_diffrn_source_target Cu
_diffrn_source_type 'sealed X-ray tube'
_exptl_absorpt_coefficient_mu 29.27
_exptl_crystal_density_diffrn 0.69
_exptl_crystal_density_method 'not measured'
_exptl_crystal_F_000 3584
_pd_char_colour black
_pd_instr_location ' ?'
_pd_meas_2theta_range_inc 0.02
_pd_meas_2theta_range_max 105
_pd_meas_2theta_range_min 4
_pd_meas_number_of_points 5051
_pd_meas_scan_method step
_pd_proc_2theta_range_inc 0.02
_pd_proc_2theta_range_max 105
_pd_proc_2theta_range_min 4
_pd_proc_ls_background_function 'Chebychev polynomial'
_pd_proc_ls_profile_function 'fundamental parameters approach'
_pd_proc_ls_prof_R_factor 0.020
_pd_proc_ls_prof_wR_expected 0.010
_pd_proc_ls_prof_wR_factor 0.026
_pd_spec_mounting ' packed powder pellet'
_pd_spec_mount_mode reflection
_pd_spec_shape flat_sheet
_pd_spec_size_axial 10
_pd_spec_size_equat 15
_pd_spec_size_thick 0.2
_refine_ls_extinction_method none
_refine_ls_matrix_type fullcycle
_refine_ls_number_parameters 56
_refine_ls_number_restraints 0
_refine_ls_shift/su_max .01
_refine_ls_structure_factor_coef Inet
_cod_data_source_file c4ta01798f2.cif
_cod_data_source_block Compound_Fe2BPEB3
_cod_original_sg_symbol_H-M Fddd
_cod_database_code 7235764

loop_
_symmetry_equiv_pos_as_xyz
'-x, -y, -z'
'-x, -y+1/2, -z+1/2'
'-x, y+1/4, z+1/4'
'-x, y-1/4, z-1/4'
'-x+1/4, -y+1/4, z'
'-x+1/4, -y-1/4, z+1/2'
'-x+1/4, y, -z+1/4'
'-x+1/4, y+1/2, -z-1/4'
'-x+1/2, -y, -z+1/2'
'-x+1/2, -y+1/2, -z'
'-x+1/2, y+1/4, z-1/4'
'-x+1/2, y-1/4, z+1/4'
'-x-1/4, -y+1/4, z+1/2'
'-x-1/4, -y-1/4, z'
'-x-1/4, y, -z-1/4'
'-x-1/4, y+1/2, -z+1/4'
'x, -y+1/4, -z+1/4'
'x, -y-1/4, -z-1/4'
'x, y, z'
'x, y+1/2, z+1/2'
'x+1/4, -y, z+1/4'
'x+1/4, -y+1/2, z-1/4'
'x+1/4, y+1/4, -z'
'x+1/4, y-1/4, -z+1/2'
'x+1/2, -y+1/4, -z-1/4'
'x+1/2, -y-1/4, -z+1/4'
'x+1/2, y, z+1/2'
'x+1/2, y+1/2, z'
'x-1/4, -y, z-1/4'
'x-1/4, -y+1/2, z+1/4'
'x-1/4, y+1/4, -z+1/2'
'x-1/4, y-1/4, -z'

loop_
_atom_site_label
_atom_site_type_symbol
_atom_site_symmetry_multiplicity
_atom_site_fract_x
_atom_site_fract_y
_atom_site_fract_z
_atom_site_occupancy
_atom_site_B_iso_or_equiv
Fe Fe 16 0.375 0.375 0.12114(41) 1 4.11(83)
C1 C 16 0.125 0.1632323 0.125 1 6.11(83)
C2 C 32 0.09872158 0.1441162 0.1437268 0.25 6.11(83)
H2 H 32 0.08076152 0.1571812 0.1565256 0.25 6.11(83)
C3 C 16 0.125 0.2055904 0.125 1 6.11(83)
C4 C 16 0.125 0.2396969 0.125 1 6.11(83)
C5 C 16 0.125 0.282055 0.125 1 6.11(83)
C6 C 32 0.2737485 0.3040424 0.125 1 6.11(83)
H6 H 32 0.3910787 0.2934144 0.125 1 6.11(83)
N1 N 32 0.2169316 0.3396187 0.125 1 6.11(83)
C2a C 32 0.1512784 0.1441162 0.1062732 0.25 6.11(83)
H2a H 32 0.1692385 0.1571812 0.09347438 0.25 6.11(83)
C2b C 32 0.1512784 0.1058838 0.1062732 0.25 6.11(83)
H2b H 32 0.1692385 0.09281884 0.09347438 0.25 6.11(83)
C2c C 32 0.09872158 0.1058838 0.1437268 0.25 6.11(83)
H2c H 32 0.08076152 0.09281884 0.1565256 0.25 6.11(83)
C11 C 32 -0.03937797 0.5183263 -0.01867383 1 6.11(83)
C12 C 32 0.08601323 0.4898504 -0.01859266 0.5 6.11(83)
H12 H 32 0.1447992 0.4829135 -0.03129988 0.5 6.11(83)
C13 C 32 -0.08300536 0.5386303 -0.03936281 1 6.11(83)
C14 C 32 -0.1181339 0.554979 -0.05602148 1 6.11(83)
C15 C 32 -0.1617613 0.575283 -0.07671046 1 6.11(83)
C16 C 32 -0.03996123 0.5858224 -0.09159093 1 6.11(83)
H16 H 32 0.08492197 0.580728 -0.08966635 1 6.11(83)
N11 N 32 -0.1317772 0.6028756 -0.1073857 1 6.11(83)
C17 C 32 -0.1253912 0.528476 0 0.5 6.11(83)
H17 H 32 -0.2110902 0.547938 -0.0001366345 0.5 6.11(83)
C19 C 32 -0.3288538 0.5858224 -0.08330861 1 6.11(83)
H19 H 32 -0.431844 0.580728 -0.07485108 1 6.11(83)
N12 N 32 -0.3103226 0.6028756 -0.1022669 1 6.11(83)
C12a C 32 0.1253912 0.471524 0 0.5 6.11(83)
H12a H 32 0.2110902 0.452062 0.0001366345 0.5 6.11(83)
C17a C 32 -0.08601323 0.5101496 0.01859266 0.5 6.11(83)
H17a H 32 -0.1447992 0.5170865 0.03129988 0.5 6.11(83)

loop_
_atom_type_symbol
_atom_type_description
_atom_type_scat_source
C C 'International Tables for Crystallography (Vol. IV)'
H H 'International Tables for Crystallography (Vol. IV)'
N N 'International Tables for Crystallography (Vol. IV)'
Fe Fe 'International Tables for Crystallography (Vol. IV)'

loop_
_diffrn_radiation_type
'Cu K\a'
